data_1517127
loop_
_publ_author_name
'Iva Klepalova'
'Jan Honzicek'
'Jaromir Vinklarek'
'Zdenka Padelkova'
'Lucie Sebestova'
'Martina Rezacova'

_publ_section_title
;
 Vanadocene and niobocene dihalides containing electron-withdrawing
 substituents in the cyclopentadienyl rings: Synthesis, characterization
 and cytotoxicity
;
_journal_name_full
;
Inorganica Chimica Acta
;
_journal_page_first 109
_journal_page_last 115
_journal_volume 402
_journal_year 2013
_chemical_formula_moiety 'C16 H18 Br2 Nb O4'
_chemical_formula_sum 'C16 H18 Br2 Nb O4'
_chemical_formula_weight 527.03
_space_group_IT_number 60
_symmetry_cell_setting orthorhombic
_symmetry_space_group_name_Hall '-P 2n 2ab'
_symmetry_space_group_name_H-M 'P b c n'
_atom_sites_solution_hydrogens geom
_atom_sites_solution_primary direct
_atom_sites_solution_secondary difmap
_cell_angle_alpha 90
_cell_angle_beta 90
_cell_angle_gamma 90
_cell_formula_units_Z 4
_cell_length_a 11.8000(5)
_cell_length_b 6.9130(7)
_cell_length_c 20.7381(8)
_cell_measurement_reflns_used 6640
_cell_measurement_temperature 150(1)
_cell_measurement_theta_max 27.5
_cell_measurement_theta_min 1
_cell_volume 1691.7(2)
_computing_cell_refinement 'COLLECT and DENZO'
_computing_data_collection 'COLLECT (Hooft, 1998) and DENZO (Otwinowski & Minor, 1997)'
_computing_data_reduction 'COLLECT and DENZO'
_computing_molecular_graphics 'PLATON (Spek, 2003)'
_computing_publication_material 'SHELXL-97 (Sheldrick, 2008)'
_computing_structure_refinement 'SHELXL-97 (Sheldrick, 1997)'
_computing_structure_solution 'SIR92 (Altomare et al., 1994)'
_diffrn_ambient_temperature 150(1)
_diffrn_detector_area_resol_mean 9.091
_diffrn_measured_fraction_theta_full 0.991
_diffrn_measured_fraction_theta_max 0.991
_diffrn_measurement_device_type 'Bruker Nonius KappaCCD area detector'
_diffrn_measurement_method '\f and \w scans to fill the Ewald sphere'
_diffrn_radiation_monochromator graphite
_diffrn_radiation_source 'fine-focus sealed tube'
_diffrn_radiation_type MoK\a
_diffrn_radiation_wavelength 0.71073
_diffrn_reflns_av_R_equivalents 0.0404
_diffrn_reflns_av_sigmaI/netI 0.0352
_diffrn_reflns_limit_h_max 15
_diffrn_reflns_limit_h_min -13
_diffrn_reflns_limit_k_max 8
_diffrn_reflns_limit_k_min -7
_diffrn_reflns_limit_l_max 22
_diffrn_reflns_limit_l_min -26
_diffrn_reflns_number 6583
_diffrn_reflns_theta_full 27.49
_diffrn_reflns_theta_max 27.49
_diffrn_reflns_theta_min 3.42
_diffrn_standards_number 0
_exptl_absorpt_coefficient_mu 5.451
_exptl_absorpt_correction_T_max 0.784
_exptl_absorpt_correction_T_min 0.385
_exptl_absorpt_correction_type integration
_exptl_absorpt_process_details
;
Gaussian integration (Coppens, 1970)
;
_exptl_crystal_colour 'dark violet'
_exptl_crystal_density_diffrn 2.069
_exptl_crystal_density_method 'not measured'
_exptl_crystal_description plate
_exptl_crystal_F_000 1028
_exptl_crystal_size_max 0.35
_exptl_crystal_size_mid 0.22
_exptl_crystal_size_min 0.04
_refine_diff_density_max 0.500
_refine_diff_density_min -0.811
_refine_diff_density_rms 0.126
_refine_ls_extinction_method none
_refine_ls_goodness_of_fit_ref 1.116
_refine_ls_hydrogen_treatment constr
_refine_ls_matrix_type full
_refine_ls_number_parameters 105
_refine_ls_number_reflns 1926
_refine_ls_number_restraints 0
_refine_ls_restrained_S_all 1.116
_refine_ls_R_factor_all 0.0426
_refine_ls_R_factor_gt 0.0310
_refine_ls_shift/su_max 0.001
_refine_ls_shift/su_mean 0.000
_refine_ls_structure_factor_coef Fsqd
_refine_ls_weighting_details 'calc w=1/[\s^2^(Fo^2^)+(0.0247P)^2^+3.1166P] where P=(Fo^2^+2Fc^2^)/3'
_refine_ls_weighting_scheme calc
_refine_ls_wR_factor_gt 0.0635
_refine_ls_wR_factor_ref 0.0690
_reflns_number_gt 1623
_reflns_number_total 1926
_reflns_threshold_expression >2sigma(I)
_cod_data_source_file ICA-2013-402-109-115-5.cif
_cod_data_source_block 16
_cod_database_code 1517127

loop_
_symmetry_equiv_pos_as_xyz
'x, y, z'
'-x+1/2, -y+1/2, z+1/2'
'x+1/2, -y+1/2, -z'
'-x, y, -z+1/2'
'-x, -y, -z'
'x-1/2, y-1/2, -z-1/2'
'-x-1/2, y-1/2, z'
'x, -y, z-1/2'

loop_
_atom_site_label
_atom_site_type_symbol
_atom_site_fract_x
_atom_site_fract_y
_atom_site_fract_z
_atom_site_U_iso_or_equiv
_atom_site_adp_type
_atom_site_occupancy
_atom_site_symmetry_multiplicity
_atom_site_calc_flag
_atom_site_refinement_flags
Nb1 Nb 0.0000 0.66642(6) 0.2500 0.01169(11) Uani 1 2 d S
Br1 Br 0.15143(3) 0.39741(5) 0.261924(16) 0.01979(11) Uani 1 1 d .
C2 C -0.0776(3) 0.7418(5) 0.14511(15) 0.0184(7) Uani 1 1 d .
H2 H -0.1506 0.7033 0.1340 0.022 Uiso 1 1 d R
O2 O -0.05877(19) 0.3895(4) 0.07441(11) 0.0215(5) Uani 1 1 d .
C8 C -0.1665(3) 0.1703(7) 0.0105(2) 0.0355(10) Uani 1 1 d .
H8A H -0.2130 0.1257 0.0455 0.043 Uiso 1 1 d R
H8B H -0.1606 0.0706 -0.0215 0.043 Uiso 1 1 d R
H8C H -0.2000 0.2835 -0.0083 0.043 Uiso 1 1 d R
C5 C 0.1163(3) 0.7501(5) 0.15798(15) 0.0192(7) Uani 1 1 d .
H5 H 0.1926 0.7165 0.1570 0.023 Uiso 1 1 d R
C1 C 0.0245(3) 0.6344(5) 0.13557(15) 0.0160(7) Uani 1 1 d .
O1 O 0.1274(2) 0.3642(4) 0.09588(12) 0.0297(6) Uani 1 1 d .
C7 C -0.0502(3) 0.2162(5) 0.03512(16) 0.0217(7) Uani 1 1 d .
H7A H -0.0209 0.1097 0.0607 0.026 Uiso 1 1 d R
H7B H 0.0012 0.2386 -0.0006 0.026 Uiso 1 1 d R
C6 C 0.0388(3) 0.4476(5) 0.10145(15) 0.0187(7) Uani 1 1 d .
C3 C -0.0485(3) 0.9169(5) 0.17385(16) 0.0220(8) Uani 1 1 d .
H3 H -0.0990 1.0136 0.1859 0.026 Uiso 1 1 d R
C4 C 0.0715(3) 0.9225(6) 0.18196(16) 0.0225(8) Uani 1 1 d .
H4 H 0.1127 1.0237 0.1999 0.027 Uiso 1 1 d R

loop_
_atom_site_aniso_label
_atom_site_aniso_U_11
_atom_site_aniso_U_22
_atom_site_aniso_U_33
_atom_site_aniso_U_23
_atom_site_aniso_U_13
_atom_site_aniso_U_12
Nb1 0.01057(19) 0.0122(2) 0.01230(17) 0.000 -0.00027(14) 0.000
Br1 0.01590(17) 0.0184(2) 0.02504(18) 0.00023(14) 0.00059(12) 0.00443(13)
C2 0.0215(17) 0.0211(19) 0.0127(14) 0.0055(14) -0.0027(12) 0.0009(14)
O2 0.0209(12) 0.0215(14) 0.0221(12) -0.0066(11) -0.0017(9) 0.0006(11)
C8 0.030(2) 0.038(3) 0.038(2) -0.017(2) 0.0023(17) -0.0088(18)
C5 0.0181(16) 0.025(2) 0.0141(14) 0.0043(14) 0.0013(12) -0.0053(15)
C1 0.0156(16) 0.0195(18) 0.0131(13) 0.0007(13) 0.0011(11) -0.0003(13)
O1 0.0229(13) 0.0371(17) 0.0292(13) -0.0123(13) -0.0014(10) 0.0110(12)
C7 0.0307(19) 0.0179(19) 0.0165(15) -0.0045(15) 0.0000(13) 0.0004(15)
C6 0.0215(16) 0.0225(19) 0.0122(14) 0.0003(14) 0.0004(12) 0.0019(15)
C3 0.0287(18) 0.020(2) 0.0168(14) 0.0043(15) 0.0011(13) 0.0091(16)
C4 0.0309(19) 0.020(2) 0.0164(15) 0.0011(15) -0.0025(13) -0.0110(15)

loop_
_atom_type_symbol
_atom_type_description
_atom_type_scat_dispersion_real
_atom_type_scat_dispersion_imag
_atom_type_scat_source
C C 0.0033 0.0016 'International Tables Vol C Tables 4.2.6.8 and 6.1.1.4'
H H 0.0000 0.0000 'International Tables Vol C Tables 4.2.6.8 and 6.1.1.4'
O O 0.0106 0.0060 'International Tables Vol C Tables 4.2.6.8 and 6.1.1.4'
Br Br -0.2901 2.4595 'International Tables Vol C Tables 4.2.6.8 and 6.1.1.4'
Nb Nb -2.0727 0.6215 'International Tables Vol C Tables 4.2.6.8 and 6.1.1.4'

loop_
_exptl_crystal_face_index_h
_exptl_crystal_face_index_k
_exptl_crystal_face_index_l
_exptl_crystal_face_perp_dist
0 1 0 0.059
0 -1 0 0.110
1 0 0 0.177
-1 0 0 0.088
0 0 1 0.018
0 0 -1 0.016

loop_
_geom_angle_atom_site_label_1
_geom_angle_atom_site_label_2
_geom_angle_atom_site_label_3
_geom_angle
_geom_angle_site_symmetry_1
_geom_angle_site_symmetry_3
C1 Nb1 C1 169.44(17) . 4
C1 Nb1 C3 56.48(12) . .
C1 Nb1 C3 133.19(12) 4 .
C1 Nb1 C3 133.19(12) . 4
C1 Nb1 C3 56.47(12) 4 4
C3 Nb1 C3 88.26(18) . 4
C1 Nb1 C4 133.39(12) . 4
C1 Nb1 C4 56.50(12) 4 4
C3 Nb1 C4 76.91(12) . 4
C3 Nb1 C4 34.37(12) 4 4
C1 Nb1 C4 56.50(12) . .
C1 Nb1 C4 133.38(12) 4 .
C3 Nb1 C4 34.37(12) . .
C3 Nb1 C4 76.91(12) 4 .
C4 Nb1 C4 85.76(18) 4 .
C1 Nb1 C2 34.52(11) . .
C1 Nb1 C2 149.73(11) 4 .
C3 Nb1 C2 33.51(12) . .
C3 Nb1 C2 121.62(13) 4 .
C4 Nb1 C2 103.61(12) 4 .
C4 Nb1 C2 56.54(12) . .
C1 Nb1 C2 149.73(11) . 4
C1 Nb1 C2 34.52(11) 4 4
C3 Nb1 C2 121.62(13) . 4
C3 Nb1 C2 33.51(12) 4 4
C4 Nb1 C2 56.54(12) 4 4
C4 Nb1 C2 103.61(12) . 4
C2 Nb1 C2 155.10(18) . 4
C1 Nb1 C5 150.41(11) . 4
C1 Nb1 C5 34.35(11) 4 4
C3 Nb1 C5 102.11(12) . 4
C3 Nb1 C5 56.43(12) 4 4
C4 Nb1 C5 33.54(12) 4 4
C4 Nb1 C5 118.89(13) . 4
C2 Nb1 C5 116.30(11) . 4
C2 Nb1 C5 56.90(11) 4 4
C1 Nb1 C5 34.35(11) . .
C1 Nb1 C5 150.41(11) 4 .
C3 Nb1 C5 56.43(12) . .
C3 Nb1 C5 102.12(12) 4 .
C4 Nb1 C5 118.89(13) 4 .
C4 Nb1 C5 33.54(12) . .
C2 Nb1 C5 56.90(11) . .
C2 Nb1 C5 116.30(11) 4 .
C5 Nb1 C5 152.34(18) 4 .
C1 Nb1 Br1 86.85(8) . .
C1 Nb1 Br1 85.57(8) 4 .
C3 Nb1 Br1 137.85(8) . .
C3 Nb1 Br1 106.80(9) 4 .
C4 Nb1 Br1 135.31(8) 4 .
C4 Nb1 Br1 109.94(9) . .
C2 Nb1 Br1 120.13(8) . .
C2 Nb1 Br1 78.90(9) 4 .
C5 Nb1 Br1 119.17(8) 4 .
C5 Nb1 Br1 81.71(9) . .
C1 Nb1 Br1 85.57(8) . 4
C1 Nb1 Br1 86.85(8) 4 4
C3 Nb1 Br1 106.80(9) . 4
C3 Nb1 Br1 137.85(8) 4 4
C4 Nb1 Br1 109.94(9) 4 4
C4 Nb1 Br1 135.32(8) . 4
C2 Nb1 Br1 78.90(9) . 4
C2 Nb1 Br1 120.13(8) 4 4
C5 Nb1 Br1 81.71(9) 4 4
C5 Nb1 Br1 119.17(8) . 4
Br1 Nb1 Br1 88.26(2) . 4
C3 C2 C1 107.6(3) . .
C3 C2 Nb1 73.07(18) . .
C1 C2 Nb1 72.12(18) . .
C3 C2 H2 125.7 . .
C1 C2 H2 126.7 . .
Nb1 C2 H2 120.8 . .
C6 O2 C7 114.9(3) . .
C7 C8 H8A 109.6 . .
C7 C8 H8B 108.7 . .
H8A C8 H8B 109.5 . .
C7 C8 H8C 110.1 . .
H8A C8 H8C 109.5 . .
H8B C8 H8C 109.5 . .
C4 C5 C1 107.9(3) . .
C4 C5 Nb1 73.03(19) . .
C1 C5 Nb1 72.05(18) . .
C4 C5 H5 126.0 . .
C1 C5 H5 126.1 . .
Nb1 C5 H5 120.4 . .
C5 C1 C2 107.7(3) . .
C5 C1 C6 124.0(3) . .
C2 C1 C6 127.9(3) . .
C5 C1 Nb1 73.59(18) . .
C2 C1 Nb1 73.36(17) . .
C6 C1 Nb1 124.5(2) . .
O2 C7 C8 107.5(3) . .
O2 C7 H7A 110.1 . .
C8 C7 H7A 110.6 . .
O2 C7 H7B 109.9 . .
C8 C7 H7B 110.3 . .
H7A C7 H7B 108.4 . .
O1 C6 O2 124.3(3) . .
O1 C6 C1 124.3(3) . .
O2 C6 C1 111.3(3) . .
C2 C3 C4 108.6(3) . .
C2 C3 Nb1 73.4(2) . .
C4 C3 Nb1 72.9(2) . .
C2 C3 H3 125.6 . .
C4 C3 H3 125.8 . .
Nb1 C3 H3 119.4 . .
C5 C4 C3 108.1(3) . .
C5 C4 Nb1 73.4(2) . .
C3 C4 Nb1 72.7(2) . .
C5 C4 H4 125.9 . .
C3 C4 H4 125.9 . .
Nb1 C4 H4 120.0 . .

loop_
_geom_bond_atom_site_label_1
_geom_bond_atom_site_label_2
_geom_bond_distance
_geom_bond_site_symmetry_2
Nb1 C1 2.401(3) .
Nb1 C1 2.401(3) 4
Nb1 C3 2.413(3) .
Nb1 C3 2.413(3) 4
Nb1 C4 2.416(4) 4
Nb1 C4 2.416(4) .
Nb1 C2 2.417(3) .
Nb1 C2 2.417(3) 4
Nb1 C5 2.421(3) 4
Nb1 C5 2.421(3) .
Nb1 Br1 2.5908(5) .
Nb1 Br1 2.5909(5) 4
C2 C3 1.392(5) .
C2 C1 1.430(5) .
C2 H2 0.9299 .
O2 C6 1.342(4) .
O2 C7 1.453(4) .
C8 C7 1.498(5) .
C8 H8A 0.9600 .
C8 H8B 0.9599 .
C8 H8C 0.9600 .
C5 C4 1.396(5) .
C5 C1 1.424(5) .
C5 H5 0.9301 .
C1 C6 1.482(5) .
O1 C6 1.200(4) .
C7 H7A 0.9700 .
C7 H7B 0.9700 .
C3 C4 1.426(5) .
C3 H3 0.9299 .
C4 H4 0.9299 .
